data_7124742
loop_
_publ_author_name
'Hisaki, Ichiro'
'Nakagawa, Shoichi'
'Sato, Hiroyasu'
'Tohnai, Norimitsu'

_publ_section_title
;
 Alignment of paired molecules of C60 within a hexagonal platform
 networked through hydrogen-bonds.
;
_journal_issue 63
_journal_name_full 'Chemical communications (Cambridge, England)'
_journal_page_first 9781
_journal_page_last 9784
_journal_paper_doi 10.1039/c6cc04310k
_journal_volume 52
_journal_year 2016
_chemical_formula_moiety 'C72 H36 O12, 3(C6 H4 Cl2), C3 H7 N O'
_chemical_formula_sum 'C93 H55 Cl6 N O13'
_chemical_formula_weight 1607.08
_chemical_name_systematic
'hexakis(carboxyphenyl)dodecadehydrotribenzo[18]annulene 1,2-dichlorobenzene N,N-dimethylformamide solvate'
_space_group_crystal_system triclinic
_space_group_IT_number 2
_space_group_name_Hall '-P 1'
_space_group_name_H-M_alt 'P -1'
_atom_sites_solution_hydrogens geom
_atom_sites_solution_primary direct
_atom_sites_solution_secondary difmap
_audit_update_record
;
2016-06-23 deposited with the CCDC.
2016-07-06 downloaded from the CCDC.
;
_cell_angle_alpha 104.880(2)
_cell_angle_beta 90.0510(19)
_cell_angle_gamma 98.3470(19)
_cell_formula_units_Z 2
_cell_length_a 12.0893(3)
_cell_length_b 17.1939(4)
_cell_length_c 24.6711(6)
_cell_measurement_reflns_used 22864
_cell_measurement_temperature 213
_cell_measurement_theta_max 32.17
_cell_measurement_theta_min 1.89
_cell_volume 4899.8(2)
_computing_cell_refinement 'CrysAlisPro 1.171.38.41 (Rigaku OD, 2015)'
_computing_data_collection 'CrysAlisPro 1.171.38.41 (Rigaku OD, 2015)'
_computing_data_reduction 'CrysAlisPro 1.171.38.41 (Rigaku OD, 2015)'
_computing_molecular_graphics 'CrystalStructure 4.2'
_computing_publication_material 'CrystalStructure 4.2 (Rigaku, 2015)'
_computing_structure_refinement 'SHELXL Version 2014/7 (Sheldrick, 2008)'
_computing_structure_solution 'SHELXT Version 2014/5 (Sheldrick, 2014)'
_diffrn_ambient_temperature 213
_diffrn_measured_fraction_theta_full 0.895
_diffrn_measured_fraction_theta_max 0.894
_diffrn_measurement_device_type 'SPring-8, BL38B1, CCD(MX225HE Rayonix)'
_diffrn_radiation_type synchrotron
_diffrn_radiation_wavelength 0.80000
_diffrn_reflns_av_R_equivalents 0.0518
_diffrn_reflns_Laue_measured_fraction_full 0.895
_diffrn_reflns_Laue_measured_fraction_max 0.894
_diffrn_reflns_limit_h_max 13
_diffrn_reflns_limit_h_min -12
_diffrn_reflns_limit_k_max 20
_diffrn_reflns_limit_k_min -18
_diffrn_reflns_limit_l_max 29
_diffrn_reflns_limit_l_min -29
_diffrn_reflns_number 30849
_diffrn_reflns_point_group_measured_fraction_full 0.895
_diffrn_reflns_point_group_measured_fraction_max 0.894
_diffrn_reflns_theta_full 28.685
_diffrn_reflns_theta_max 28.747
_diffrn_reflns_theta_min 1.889
_diffrn_standards_number 0
_exptl_absorpt_coefficient_mu 0.000
_exptl_absorpt_correction_T_max 1.000
_exptl_absorpt_correction_T_min 0.595
_exptl_absorpt_correction_type multi-scan
_exptl_absorpt_process_details
;
CrysAlisPro 1.171.38.41 (Rigaku Oxford Diffraction, 2015)
Empirical absorption correction using spherical harmonics,
 implemented in SCALE3 ABSPACK scaling algorithm.
;
_exptl_crystal_colour colorless
_exptl_crystal_density_diffrn 1.089
_exptl_crystal_density_method 'not measured'
_exptl_crystal_description block
_exptl_crystal_F_000 1628.00
_exptl_crystal_recrystallization_method 'Re-crystallisation from solvent'
_exptl_crystal_size_max 0.2
_exptl_crystal_size_mid 0.025
_exptl_crystal_size_min 0.020
_refine_diff_density_max 0.77
_refine_diff_density_min -1.00
_refine_ls_extinction_method none
_refine_ls_goodness_of_fit_ref 1.892
_refine_ls_hydrogen_treatment constr
_refine_ls_number_parameters 1024
_refine_ls_number_reflns 15945
_refine_ls_number_restraints 138
_refine_ls_R_factor_all 0.1353
_refine_ls_R_factor_gt 0.1254
_refine_ls_shift/su_max 0.000
_refine_ls_structure_factor_coef Fsqd
_refine_ls_weighting_details 'w = 1/[\s^2^(Fo^2^)+(0.2000P)^2^] where P=(Fo^2^+2Fc^2^)/3'
_refine_ls_weighting_scheme calc
_refine_ls_wR_factor_gt 0.3936
_refine_ls_wR_factor_ref 0.4149
_reflns_Friedel_coverage 0.000
_reflns_number_gt 13699
_reflns_number_total 15945
_reflns_threshold_expression F^2^>2.0\s(F^2^)
_cod_data_source_file c6cc04310k2.cif
_cod_data_source_block T18-oDCB
_cod_database_code 7124742
_platon_squeeze_void_probe_radius 1.20
_solvent_exptl_crystal_recrystallization_method '1,2-dichlorobenzene, N,N-dimethylformamide'

loop_
_space_group_symop_id
_space_group_symop_operation_xyz
1 +X,+Y,+Z
2 -X,-Y,-Z

loop_
_atom_site_label
_atom_site_type_symbol
_atom_site_fract_x
_atom_site_fract_y
_atom_site_fract_z
_atom_site_U_iso_or_equiv
_atom_site_adp_type
_atom_site_occupancy
_atom_site_site_symmetry_order
_atom_site_calc_flag
_atom_site_refinement_flags_posn
_atom_site_refinement_flags_adp
_atom_site_refinement_flags_occupancy
_atom_site_disorder_assembly
_atom_site_disorder_group
Cl3 Cl -0.2590(3) 0.3086(3) 0.2576(2) 0.232(2) Uani 1 1 d . . . . .
Cl4 Cl -0.1752(5) 0.3073(3) 0.1315(2) 0.307(4) Uani 1 1 d . . . . .
Cl5 Cl 0.7927(4) 1.6723(4) 0.80978(16) 0.260(3) Uani 1 1 d . . . . .
Cl6 Cl 0.7166(3) 1.5446(3) 0.70035(18) 0.2051(15) Uani 1 1 d . . . . .
Cl7 Cl -0.361(3) 0.5440(13) 0.3611(9) 0.238(15) Uani 0.15 1 d . . P A -1
Cl8 Cl -0.1918(10) 0.6369(7) 0.3093(8) 0.152(8) Uani 0.15 1 d . . P A -1
O1 O 0.4465(4) 0.8846(2) -0.04244(13) 0.0968(14) Uani 1 1 d . . . . .
H1O H 0.4688 0.8784 -0.0745 0.116 Uiso 1 1 calc R U . . .
O2 O 0.4459(3) 0.7502(2) -0.06302(11) 0.0752(9) Uani 1 1 d . . . . .
O3 O -0.1522(2) 0.54402(18) -0.07124(10) 0.0639(8) Uani 1 1 d . . . . .
H3O H -0.1934 0.5113 -0.0957 0.077 Uiso 1 1 calc R U . . .
O4 O -0.2120(3) 0.45653(19) -0.01999(12) 0.0768(10) Uani 1 1 d . . . . .
O5 O -0.76873(19) 0.48336(14) 0.51423(11) 0.0505(6) Uani 1 1 d . . . . .
O6 O -0.84307(19) 0.58454(15) 0.56959(11) 0.0510(6) Uani 1 1 d . . . . .
H6O H -0.8964 0.5483 0.5672 0.061 Uiso 1 1 calc R U . . .
O7 O -0.4762(3) 0.75151(18) 0.83951(10) 0.0679(8) Uani 1 1 d . . . . .
H7O H -0.4988 0.7583 0.8715 0.081 Uiso 1 1 calc R U . . .
O8 O -0.4566(4) 0.8865(2) 0.86275(12) 0.0864(12) Uani 1 1 d . . . . .
O9 O 0.5622(3) 1.4400(3) 0.85295(15) 0.1216(19) Uani 1 1 d . . . . .
H9O H 0.5858 1.4705 0.8833 0.146 Uiso 1 1 calc R U . . .
O10 O 0.7416(2) 1.43244(19) 0.84135(11) 0.0674(9) Uani 1 1 d . . . . .
O11 O 0.9778(2) 1.47885(15) 0.56607(12) 0.0571(7) Uani 1 1 d . . . . .
O12 O 1.05341(19) 1.37470(15) 0.51488(11) 0.0535(7) Uani 1 1 d . . . . .
H12O H 1.1046 1.4115 0.5147 0.064 Uiso 1 1 calc R U . . .
O13 O 0.5844(5) 1.5545(4) 0.9412(2) 0.149(2) Uani 1 1 d D U . . .
N1 N 0.6413(15) 1.6653(8) 1.0082(5) 0.149(2) Uani 0.5999 1 d D U P B 1
N2 N 0.6341(19) 1.6334(12) 1.0242(7) 0.149(2) Uani 0.4001 1 d D U P C 2
C1 C 0.2770(2) 0.94418(17) 0.36381(10) 0.0295(6) Uani 1 1 d . . . . .
C2 C 0.2281(2) 0.90565(17) 0.32000(10) 0.0303(6) Uani 1 1 d . . . . .
C3 C 0.1756(2) 0.85497(17) 0.26886(10) 0.0264(6) Uani 1 1 d . . . . .
C4 C 0.2255(2) 0.85557(17) 0.21776(10) 0.0309(6) Uani 1 1 d . . . . .
H4 H 0.2900 0.8923 0.2176 0.037 Uiso 1 1 calc R U . . .
C5 C 0.1813(2) 0.80271(18) 0.16694(10) 0.0308(6) Uani 1 1 d . . . . .
C6 C 0.0831(2) 0.74732(18) 0.16743(10) 0.0300(6) Uani 1 1 d . . . . .
C7 C 0.0330(2) 0.74726(18) 0.21821(10) 0.0321(6) Uani 1 1 d . . . . .
H7 H -0.0323 0.7112 0.2182 0.039 Uiso 1 1 calc R U . . .
C8 C 0.0776(2) 0.79982(17) 0.26939(10) 0.0281(6) Uani 1 1 d . . . . .
C9 C 0.0238(3) 0.79901(19) 0.32066(11) 0.0357(7) Uani 1 1 d . . . . .
C10 C -0.0232(2) 0.80112(19) 0.36346(11) 0.0346(7) Uani 1 1 d . . . . .
C11 C -0.0782(2) 0.80467(18) 0.41233(11) 0.0340(7) Uani 1 1 d . . . . .
C12 C -0.1268(2) 0.80810(17) 0.45461(11) 0.0298(6) Uani 1 1 d . . . . .
C13 C -0.1809(2) 0.81147(16) 0.50653(10) 0.0262(6) Uani 1 1 d . . . . .
C14 C -0.2851(2) 0.76534(16) 0.50790(10) 0.0271(6) Uani 1 1 d . . . . .
H14 H -0.3195 0.7331 0.4743 0.033 Uiso 1 1 calc R U . . .
C15 C -0.3400(2) 0.76551(16) 0.55772(10) 0.0257(6) Uani 1 1 d . . . . .
C16 C -0.2867(2) 0.81445(16) 0.60866(10) 0.0264(6) Uani 1 1 d . . . . .
C17 C -0.1836(2) 0.86192(17) 0.60731(10) 0.0282(6) Uani 1 1 d . . . . .
H17 H -0.1499 0.8951 0.6408 0.034 Uiso 1 1 calc R U . . .
C18 C -0.1287(2) 0.86149(17) 0.55726(10) 0.0275(6) Uani 1 1 d . . . . .
C19 C -0.0225(2) 0.90985(18) 0.55799(11) 0.0329(6) Uani 1 1 d . . . . .
C20 C 0.0677(2) 0.94854(18) 0.55732(11) 0.0341(7) Uani 1 1 d . . . . .
C21 C 0.1710(2) 0.99373(18) 0.55665(11) 0.0350(7) Uani 1 1 d . . . . .
C22 C 0.2620(2) 1.03406(18) 0.55666(11) 0.0331(6) Uani 1 1 d . . . . .
C23 C 0.3659(2) 1.08440(17) 0.55724(10) 0.0278(6) Uani 1 1 d . . . . .
C24 C 0.4107(2) 1.13972(17) 0.60699(10) 0.0304(6) Uani 1 1 d . . . . .
H24 H 0.3723 1.1416 0.6398 0.036 Uiso 1 1 calc R U . . .
C25 C 0.5111(2) 1.19230(16) 0.60905(10) 0.0269(6) Uani 1 1 d . . . . .
C26 C 0.5707(2) 1.18877(16) 0.55935(10) 0.0252(6) Uani 1 1 d . . . . .
C27 C 0.5275(2) 1.13294(16) 0.50997(10) 0.0248(5) Uani 1 1 d . . . . .
H27 H 0.5675 1.1296 0.4775 0.030 Uiso 1 1 calc R U . . .
C28 C 0.4255(2) 1.08162(15) 0.50764(10) 0.0245(5) Uani 1 1 d . . . . .
C29 C 0.3770(2) 1.03014(16) 0.45571(10) 0.0269(6) Uani 1 1 d . . . . .
C30 C 0.3307(2) 0.98926(17) 0.41227(10) 0.0288(6) Uani 1 1 d . . . . .
C31 C 0.2445(3) 0.80578(19) 0.11577(10) 0.0348(7) Uani 1 1 d . . . . .
C32 C 0.2781(3) 0.8803(2) 0.10363(11) 0.0436(8) Uani 1 1 d . . . . .
H32 H 0.2604 0.9279 0.1274 0.052 Uiso 1 1 calc R U . . .
C33 C 0.3382(3) 0.8834(2) 0.05606(13) 0.0498(9) Uani 1 1 d . . . . .
H33 H 0.3613 0.9332 0.0482 0.060 Uiso 1 1 calc R U . . .
C34 C 0.3633(3) 0.8131(2) 0.02069(12) 0.0455(8) Uani 1 1 d . . . . .
C35 C 0.3329(3) 0.7391(2) 0.03342(12) 0.0462(8) Uani 1 1 d . . . . .
H35 H 0.3530 0.6920 0.0101 0.055 Uiso 1 1 calc R U . . .
C36 C 0.2729(3) 0.7348(2) 0.08054(11) 0.0400(7) Uani 1 1 d . . . . .
H36 H 0.2517 0.6850 0.0886 0.048 Uiso 1 1 calc R U . . .
C37 C 0.4240(3) 0.8152(3) -0.03155(13) 0.0534(9) Uani 1 1 d . . . . .
C38 C 0.0265(2) 0.68918(18) 0.11604(10) 0.0335(6) Uani 1 1 d . . . . .
C39 C 0.0095(3) 0.7125(2) 0.06729(12) 0.0435(8) Uani 1 1 d . . . . .
H39 H 0.0365 0.7653 0.0656 0.052 Uiso 1 1 calc R U . . .
C40 C -0.0475(3) 0.6576(2) 0.02093(12) 0.0465(8) Uani 1 1 d . . . . .
H40 H -0.0562 0.6732 -0.0120 0.056 Uiso 1 1 calc R U . . .
C41 C -0.0915(3) 0.5796(2) 0.02362(12) 0.0425(8) Uani 1 1 d . . . . .
C42 C -0.0759(3) 0.5554(2) 0.07165(13) 0.0458(8) Uani 1 1 d . . . . .
H42 H -0.1053 0.5031 0.0735 0.055 Uiso 1 1 calc R U . . .
C43 C -0.0152(3) 0.6103(2) 0.11790(12) 0.0402(7) Uani 1 1 d . . . . .
H43 H -0.0028 0.5937 0.1501 0.048 Uiso 1 1 calc R U . . .
C44 C -0.1585(3) 0.5201(2) -0.02410(14) 0.0539(9) Uani 1 1 d . . . . .
C45 C -0.4508(2) 0.71369(17) 0.55368(10) 0.0287(6) Uani 1 1 d . . . . .
C46 C -0.4650(2) 0.63522(18) 0.51898(12) 0.0340(6) Uani 1 1 d . . . . .
H46 H -0.4057 0.6163 0.4983 0.041 Uiso 1 1 calc R U . . .
C47 C -0.5670(2) 0.58446(18) 0.51472(13) 0.0359(7) Uani 1 1 d . . . . .
H47 H -0.5753 0.5320 0.4913 0.043 Uiso 1 1 calc R U . . .
C48 C -0.6559(2) 0.61180(18) 0.54523(12) 0.0333(6) Uani 1 1 d . . . . .
C49 C -0.6436(2) 0.69152(19) 0.57959(12) 0.0351(6) Uani 1 1 d . . . . .
H49 H -0.7032 0.7107 0.5999 0.042 Uiso 1 1 calc R U . . .
C50 C -0.5412(2) 0.74165(18) 0.58292(11) 0.0318(6) Uani 1 1 d . . . . .
H50 H -0.5332 0.7949 0.6052 0.038 Uiso 1 1 calc R U . . .
C51 C -0.7616(3) 0.5548(2) 0.54251(14) 0.0394(7) Uani 1 1 d . . . . .
C52 C -0.3333(2) 0.81553(18) 0.66478(10) 0.0295(6) Uani 1 1 d . . . . .
C53 C -0.3706(3) 0.74372(19) 0.67968(12) 0.0358(7) Uani 1 1 d . . . . .
H53 H -0.3698 0.6940 0.6536 0.043 Uiso 1 1 calc R U . . .
C54 C -0.4088(3) 0.7452(2) 0.73277(13) 0.0436(8) Uani 1 1 d . . . . .
H54 H -0.4337 0.6968 0.7421 0.052 Uiso 1 1 calc R U . . .
C55 C -0.4100(3) 0.8182(2) 0.77150(12) 0.0416(8) Uani 1 1 d . . . . .
C56 C -0.3754(3) 0.8913(2) 0.75702(13) 0.0478(9) Uani 1 1 d . . . . .
H56 H -0.3783 0.9409 0.7829 0.057 Uiso 1 1 calc R U . . .
C57 C -0.3370(3) 0.88931(19) 0.70412(12) 0.0396(7) Uani 1 1 d . . . . .
H57 H -0.3134 0.9379 0.6946 0.048 Uiso 1 1 calc R U . . .
C58 C -0.4504(3) 0.8193(2) 0.82887(13) 0.0519(9) Uani 1 1 d . . . . .
C59 C 0.5482(2) 1.24997(16) 0.66457(10) 0.0299(6) Uani 1 1 d . . . . .
C60 C 0.6586(2) 1.26278(17) 0.68538(11) 0.0308(6) Uani 1 1 d . . . . .
H60 H 0.7119 1.2361 0.6641 0.037 Uiso 1 1 calc R U . . .
C61 C 0.6886(3) 1.31491(19) 0.73743(12) 0.0383(7) Uani 1 1 d . . . . .
H61 H 0.7623 1.3231 0.7511 0.046 Uiso 1 1 calc R U . . .
C62 C 0.6108(3) 1.3552(2) 0.76961(12) 0.0449(8) Uani 1 1 d . . . . .
C63 C 0.5011(3) 1.3424(3) 0.74950(14) 0.0575(10) Uani 1 1 d . . . . .
H63 H 0.4478 1.3688 0.7710 0.069 Uiso 1 1 calc R U . . .
C64 C 0.4711(3) 1.2900(2) 0.69686(13) 0.0461(8) Uani 1 1 d . . . . .
H64 H 0.3974 1.2819 0.6833 0.055 Uiso 1 1 calc R U . . .
C65 C 0.6454(4) 1.4131(3) 0.82458(14) 0.0610(11) Uani 1 1 d . . . . .
C66 C 0.6755(2) 1.24451(16) 0.55628(10) 0.0268(6) Uani 1 1 d . . . . .
C67 C 0.7659(2) 1.21369(18) 0.52890(12) 0.0332(6) Uani 1 1 d . . . . .
H67 H 0.7612 1.1579 0.5136 0.040 Uiso 1 1 calc R U . . .
C68 C 0.8630(2) 1.26434(19) 0.52384(12) 0.0360(7) Uani 1 1 d . . . . .
H68 H 0.9227 1.2428 0.5049 0.043 Uiso 1 1 calc R U . . .
C69 C 0.8708(2) 1.34822(18) 0.54737(12) 0.0335(6) Uani 1 1 d . . . . .
C70 C 0.7808(3) 1.37949(18) 0.57490(12) 0.0349(6) Uani 1 1 d . . . . .
H70 H 0.7858 1.4352 0.5907 0.042 Uiso 1 1 calc R U . . .
C71 C 0.6835(2) 1.32831(17) 0.57910(11) 0.0297(6) Uani 1 1 d . . . . .
H71 H 0.6232 1.3499 0.5972 0.036 Uiso 1 1 calc R U . . .
C72 C 0.9738(3) 1.40418(19) 0.54304(13) 0.0395(7) Uani 1 1 d . . . . .
C73 C -0.2818(5) 0.5608(3) 0.2985(3) 0.0915(16) Uani 1 1 d . . . A 1
Cl2 Cl -0.2343(2) 0.61102(14) 0.36708(11) 0.1224(8) Uani 0.85 1 d . . P A 1
C74 C -0.3676(6) 0.5011(4) 0.2878(3) 0.101(2) Uani 1 1 d . . . A 1
Cl1 Cl -0.4327(3) 0.4679(2) 0.34320(11) 0.1771(17) Uani 0.85 1 d . . P A 1
C75 C -0.4103(8) 0.4575(4) 0.2340(3) 0.121(3) Uani 1 1 d . . . A 1
H75 H -0.4725 0.4172 0.2282 0.145 Uiso 1 1 calc R U . A 1
C76 C -0.3524(8) 0.4793(5) 0.1899(3) 0.119(3) Uani 1 1 d . . . A 1
H76 H -0.3714 0.4510 0.1528 0.143 Uiso 1 1 calc R U . A 1
C77 C -0.2610(7) 0.5479(6) 0.2035(4) 0.113(3) Uani 1 1 d . . . A 1
H77 H -0.2237 0.5669 0.1753 0.135 Uiso 1 1 calc R U . A 1
C78 C -0.2339(7) 0.5812(5) 0.2555(4) 0.109(2) Uani 1 1 d . . . A 1
H78 H -0.1747 0.6240 0.2634 0.131 Uiso 1 1 calc R U . A 1
C79 C -0.1149(8) 0.3711(6) 0.1921(4) 0.130(2) Uani 1 1 d . U . . .
C80 C -0.1496(8) 0.3748(6) 0.2438(4) 0.125(2) Uani 1 1 d . U . . .
C81 C -0.0951(7) 0.4304(6) 0.2875(4) 0.122(2) Uani 1 1 d . U . . .
H81 H -0.1185 0.4302 0.3234 0.147 Uiso 1 1 calc R U . . .
C82 C -0.0078(7) 0.4868(6) 0.2824(3) 0.121(2) Uani 1 1 d . U . . .
H82 H 0.0268 0.5242 0.3142 0.145 Uiso 1 1 calc R U . . .
C83 C 0.0299(6) 0.4883(5) 0.2292(4) 0.112(2) Uani 1 1 d . U . . .
H83 H 0.0893 0.5267 0.2247 0.135 Uiso 1 1 calc R U . . .
C84 C -0.0227(8) 0.4320(6) 0.1842(3) 0.120(2) Uani 1 1 d . U . . .
H84 H -0.0002 0.4322 0.1482 0.144 Uiso 1 1 calc R U . . .
C85 C 0.8152(11) 1.6239(7) 0.6959(5) 0.167(4) Uani 1 1 d D U . . .
C86 C 0.8509(12) 1.6811(8) 0.7471(5) 0.173(4) Uani 1 1 d D U . . .
C87 C 0.9359(13) 1.7481(9) 0.7442(7) 0.196(5) Uani 1 1 d D U . . .
H87 H 0.9599 1.7886 0.7766 0.236 Uiso 1 1 calc R U . . .
C88 C 0.9800(12) 1.7523(8) 0.6956(6) 0.183(4) Uani 1 1 d D U . . .
H88 H 1.0373 1.7942 0.6944 0.219 Uiso 1 1 calc R U . . .
C89 C 0.9390(10) 1.6919(6) 0.6445(5) 0.165(4) Uani 1 1 d D U . . .
H89 H 0.9684 1.6963 0.6104 0.198 Uiso 1 1 calc R U . . .
C90 C 0.8606(9) 1.6310(6) 0.6458(4) 0.143(3) Uani 1 1 d D U . . .
H90 H 0.8355 1.5922 0.6126 0.172 Uiso 1 1 calc R U . . .
C91 C 0.6168(11) 1.6194(8) 0.9575(5) 0.149(2) Uani 0.5999 1 d D U P B 1
H91 H 0.6291 1.6471 0.9297 0.179 Uiso 0.5999 1 calc R U P B 1
C92 C 0.663(2) 1.6998(14) 1.0030(9) 0.149(2) Uani 0.4001 1 d D U P C 2
H92A H 0.6887 1.7468 1.0331 0.179 Uiso 0.4001 1 calc R U P C 2
H92B H 0.7211 1.6896 0.9768 0.179 Uiso 0.4001 1 calc R U P C 2
H92C H 0.5986 1.7094 0.9841 0.179 Uiso 0.4001 1 calc R U P C 2
C93 C 0.6504(19) 1.6479(14) 1.0829(7) 0.149(2) Uani 0.4001 1 d D U P C 2
H93A H 0.6786 1.7043 1.0989 0.179 Uiso 0.4001 1 calc R U P C 2
H93B H 0.5805 1.6340 1.0990 0.179 Uiso 0.4001 1 calc R U P C 2
H93C H 0.7033 1.6151 1.0906 0.179 Uiso 0.4001 1 calc R U P C 2
C94 C 0.5964(16) 1.5627(12) 0.9896(6) 0.149(2) Uani 0.4001 1 d D U P C 2
H94 H 0.5786 1.5176 1.0039 0.179 Uiso 0.4001 1 calc R U P C 2
C95 C 0.6222(12) 1.6414(9) 1.0571(6) 0.149(2) Uani 0.5999 1 d D U P B 1
H95A H 0.6477 1.6862 1.0887 0.179 Uiso 0.5999 1 calc R U P B 1
H95B H 0.5435 1.6243 1.0594 0.179 Uiso 0.5999 1 calc R U P B 1
H95C H 0.6620 1.5970 1.0571 0.179 Uiso 0.5999 1 calc R U P B 1
C96 C 0.6836(12) 1.7493(8) 1.0143(5) 0.149(2) Uani 0.5999 1 d D U P B 1
H96A H 0.6983 1.7762 1.0533 0.179 Uiso 0.5999 1 calc R U P B 1
H96B H 0.7516 1.7537 0.9945 0.179 Uiso 0.5999 1 calc R U P B 1
H96C H 0.6292 1.7742 0.9990 0.179 Uiso 0.5999 1 calc R U P B 1

loop_
_atom_site_aniso_label
_atom_site_aniso_U_11
_atom_site_aniso_U_22
_atom_site_aniso_U_33
_atom_site_aniso_U_23
_atom_site_aniso_U_13
_atom_site_aniso_U_12
Cl3 0.158(3) 0.194(3) 0.393(7) 0.174(4) 0.005(3) 0.006(2)
Cl4 0.303(6) 0.266(5) 0.276(5) -0.106(5) -0.143(5) 0.118(5)
Cl5 0.273(5) 0.394(7) 0.176(3) 0.085(4) 0.046(3) 0.238(5)
Cl6 0.178(3) 0.184(3) 0.239(4) 0.001(3) 0.026(3) 0.076(3)
Cl7 0.46(5) 0.135(15) 0.143(15) 0.091(13) 0.02(2) 0.03(2)
Cl8 0.078(7) 0.082(7) 0.243(18) -0.048(9) -0.094(10) 0.004(5)
O1 0.154(4) 0.082(2) 0.0496(17) 0.0213(16) 0.063(2) -0.007(2)
O2 0.110(3) 0.090(2) 0.0333(13) 0.0225(14) 0.0429(14) 0.0261(18)
O3 0.0680(19) 0.0734(18) 0.0295(12) -0.0154(11) -0.0217(11) -0.0048(14)
O4 0.084(2) 0.0616(18) 0.0558(17) -0.0120(14) -0.0151(15) -0.0328(17)
O5 0.0293(13) 0.0416(13) 0.0693(16) 0.0072(11) 0.0067(10) -0.0182(10)
O6 0.0255(13) 0.0518(14) 0.0665(15) 0.0114(11) 0.0138(10) -0.0168(10)
O7 0.105(2) 0.0684(18) 0.0349(13) 0.0253(12) 0.0388(14) 0.0070(16)
O8 0.140(3) 0.0654(19) 0.0417(14) 0.0056(13) 0.0553(17) -0.0109(18)
O9 0.069(2) 0.173(4) 0.065(2) -0.078(2) -0.0181(16) 0.028(2)
O10 0.0525(18) 0.084(2) 0.0387(13) -0.0266(13) -0.0205(11) -0.0010(14)
O11 0.0359(15) 0.0405(14) 0.0810(18) 0.0047(12) 0.0136(12) -0.0201(10)
O12 0.0273(14) 0.0496(14) 0.0750(17) 0.0129(12) 0.0126(11) -0.0162(10)
O13 0.119(3) 0.170(4) 0.101(3) -0.079(3) -0.038(2) 0.042(3)
N1 0.119(3) 0.170(4) 0.101(3) -0.079(3) -0.038(2) 0.042(3)
N2 0.119(3) 0.170(4) 0.101(3) -0.079(3) -0.038(2) 0.042(3)
C1 0.0311(15) 0.0345(14) 0.0159(12) 0.0021(10) 0.0027(10) -0.0092(11)
C2 0.0374(16) 0.0328(14) 0.0113(11) -0.0015(10) 0.0013(10) -0.0120(11)
C3 0.0249(14) 0.0354(14) 0.0113(11) -0.0003(9) -0.0008(9) -0.0085(10)
C4 0.0319(16) 0.0389(15) 0.0121(11) 0.0005(10) 0.0016(10) -0.0149(11)
C5 0.0300(15) 0.0397(15) 0.0138(11) 0.0009(10) 0.0015(10) -0.0122(11)
C6 0.0293(16) 0.0400(15) 0.0128(11) 0.0006(10) -0.0001(9) -0.0093(11)
C7 0.0271(15) 0.0431(16) 0.0155(12) 0.0006(11) 0.0021(10) -0.0163(11)
C8 0.0273(15) 0.0382(15) 0.0125(11) 0.0019(10) 0.0023(9) -0.0076(11)
C9 0.0352(17) 0.0459(17) 0.0164(12) 0.0006(11) 0.0046(10) -0.0118(12)
C10 0.0319(16) 0.0445(16) 0.0192(12) 0.0036(11) 0.0043(10) -0.0122(12)
C11 0.0306(16) 0.0429(16) 0.0202(13) 0.0031(11) 0.0050(10) -0.0121(12)
C12 0.0230(15) 0.0400(15) 0.0212(13) 0.0058(10) 0.0070(10) -0.0086(11)
C13 0.0229(15) 0.0343(14) 0.0152(11) 0.0038(10) 0.0049(9) -0.0110(10)
C14 0.0219(14) 0.0357(14) 0.0177(11) 0.0044(10) 0.0035(9) -0.0108(10)
C15 0.0186(14) 0.0330(13) 0.0214(12) 0.0075(10) 0.0041(9) -0.0103(10)
C16 0.0207(14) 0.0336(14) 0.0200(12) 0.0061(10) 0.0055(9) -0.0105(10)
C17 0.0229(15) 0.0341(14) 0.0200(12) 0.0030(10) 0.0064(9) -0.0134(10)
C18 0.0231(15) 0.0331(14) 0.0190(12) 0.0042(10) 0.0040(9) -0.0151(10)
C19 0.0295(17) 0.0366(15) 0.0236(13) 0.0018(10) 0.0077(10) -0.0137(12)
C20 0.0252(16) 0.0388(15) 0.0268(13) -0.0006(11) 0.0056(10) -0.0163(12)
C21 0.0252(16) 0.0380(15) 0.0286(13) -0.0037(11) 0.0067(10) -0.0163(12)
C22 0.0284(16) 0.0381(15) 0.0224(12) 0.0002(10) 0.0024(10) -0.0156(12)
C23 0.0209(15) 0.0333(14) 0.0204(12) 0.0003(10) 0.0013(9) -0.0128(10)
C24 0.0248(15) 0.0387(15) 0.0170(12) -0.0015(10) 0.0045(9) -0.0144(11)
C25 0.0217(14) 0.0299(13) 0.0204(12) 0.0001(10) 0.0003(9) -0.0125(10)
C26 0.0210(14) 0.0281(13) 0.0198(11) 0.0019(9) 0.0000(9) -0.0106(10)
C27 0.0215(14) 0.0309(13) 0.0155(11) 0.0035(9) 0.0002(9) -0.0119(10)
C28 0.0241(14) 0.0267(13) 0.0147(11) 0.0000(9) -0.0017(9) -0.0120(10)
C29 0.0230(14) 0.0321(14) 0.0170(12) 0.0002(10) -0.0001(9) -0.0130(10)
C30 0.0272(15) 0.0328(14) 0.0196(12) 0.0028(10) 0.0015(10) -0.0101(10)
C31 0.0371(17) 0.0452(16) 0.0126(11) 0.0019(11) 0.0010(10) -0.0145(12)
C32 0.056(2) 0.0476(18) 0.0184(13) 0.0034(12) 0.0095(12) -0.0130(14)
C33 0.061(2) 0.057(2) 0.0258(14) 0.0142(14) 0.0137(14) -0.0162(16)
C34 0.044(2) 0.068(2) 0.0194(13) 0.0101(14) 0.0115(12) -0.0075(15)
C35 0.051(2) 0.058(2) 0.0212(13) 0.0021(13) 0.0131(12) -0.0048(15)
C36 0.0422(19) 0.0498(18) 0.0198(13) 0.0028(12) 0.0082(11) -0.0081(13)
C37 0.065(2) 0.068(2) 0.0252(15) 0.0154(15) 0.0167(14) -0.0033(18)
C38 0.0299(16) 0.0446(16) 0.0146(12) -0.0042(11) 0.0001(10) -0.0106(12)
C39 0.047(2) 0.0515(19) 0.0217(13) 0.0026(12) -0.0076(12) -0.0139(14)
C40 0.052(2) 0.059(2) 0.0182(13) -0.0008(13) -0.0083(12) -0.0049(15)
C41 0.0342(18) 0.0495(19) 0.0275(14) -0.0117(13) -0.0065(11) -0.0075(13)
C42 0.047(2) 0.0437(18) 0.0305(15) -0.0085(13) -0.0069(13) -0.0134(14)
C43 0.0419(19) 0.0430(17) 0.0228(13) -0.0029(12) -0.0035(11) -0.0140(13)
C44 0.044(2) 0.060(2) 0.0384(18) -0.0153(16) -0.0159(14) -0.0027(17)
C45 0.0234(15) 0.0366(14) 0.0213(12) 0.0097(10) 0.0014(9) -0.0146(11)
C46 0.0208(15) 0.0390(15) 0.0348(14) 0.0043(12) 0.0073(10) -0.0104(11)
C47 0.0259(16) 0.0306(14) 0.0436(16) 0.0058(12) 0.0006(11) -0.0137(11)
C48 0.0182(15) 0.0415(16) 0.0378(15) 0.0156(12) 0.0033(10) -0.0132(11)
C49 0.0208(16) 0.0444(16) 0.0377(15) 0.0150(12) 0.0083(10) -0.0101(11)
C50 0.0262(16) 0.0368(15) 0.0275(13) 0.0073(11) 0.0035(10) -0.0087(11)
C51 0.0224(17) 0.0441(18) 0.0490(17) 0.0183(14) -0.0004(12) -0.0149(12)
C52 0.0239(15) 0.0403(15) 0.0194(12) 0.0078(10) 0.0069(9) -0.0115(11)
C53 0.0406(18) 0.0375(15) 0.0272(13) 0.0104(11) 0.0101(11) -0.0046(12)
C54 0.053(2) 0.0450(18) 0.0310(15) 0.0159(13) 0.0141(13) -0.0098(14)
C55 0.0455(19) 0.0545(19) 0.0217(13) 0.0119(13) 0.0166(12) -0.0061(14)
C56 0.064(2) 0.0410(17) 0.0306(15) 0.0028(13) 0.0215(14) -0.0059(15)
C57 0.049(2) 0.0366(16) 0.0264(14) 0.0043(11) 0.0143(12) -0.0093(13)
C58 0.061(2) 0.062(2) 0.0297(16) 0.0127(15) 0.0253(14) -0.0006(17)
C59 0.0321(16) 0.0304(14) 0.0173(12) -0.0008(10) -0.0008(10) -0.0150(11)
C60 0.0300(16) 0.0335(14) 0.0217(12) -0.0004(10) -0.0033(10) -0.0050(11)
C61 0.0396(18) 0.0417(16) 0.0234(13) -0.0030(12) -0.0121(11) -0.0062(12)
C62 0.045(2) 0.0481(18) 0.0256(15) -0.0104(13) -0.0059(13) -0.0100(14)
C63 0.041(2) 0.073(3) 0.0336(16) -0.0241(16) -0.0002(13) -0.0031(17)
C64 0.0310(18) 0.058(2) 0.0312(15) -0.0132(14) -0.0016(12) -0.0093(14)
C65 0.060(3) 0.073(3) 0.0284(16) -0.0187(16) -0.0100(15) -0.0008(19)
C66 0.0246(15) 0.0323(14) 0.0177(11) 0.0050(10) -0.0026(9) -0.0115(10)
C67 0.0247(16) 0.0342(15) 0.0334(14) 0.0033(11) 0.0045(10) -0.0095(11)
C68 0.0218(16) 0.0396(16) 0.0394(15) 0.0057(12) 0.0044(11) -0.0112(11)
C69 0.0230(16) 0.0378(16) 0.0335(14) 0.0086(11) 0.0008(10) -0.0151(11)
C70 0.0306(16) 0.0303(14) 0.0356(14) 0.0042(11) 0.0037(11) -0.0138(11)
C71 0.0243(15) 0.0314(14) 0.0264(12) 0.0046(10) 0.0021(10) -0.0127(10)
C72 0.0281(18) 0.0407(17) 0.0439(16) 0.0110(13) 0.0023(12) -0.0140(12)
C73 0.081(4) 0.066(3) 0.121(5) 0.020(3) 0.009(3) -0.002(3)
Cl2 0.1290(18) 0.0967(14) 0.1109(16) -0.0128(12) -0.0344(13) -0.0106(12)
C74 0.126(5) 0.080(4) 0.078(3) 0.014(3) -0.010(3) -0.032(4)
Cl1 0.199(3) 0.216(3) 0.1009(15) 0.0847(19) -0.0254(17) -0.100(3)
C75 0.170(7) 0.068(4) 0.116(5) 0.033(4) -0.007(5) -0.028(4)
C76 0.169(8) 0.124(6) 0.085(4) 0.036(4) 0.025(4) 0.075(6)
C77 0.106(6) 0.142(7) 0.122(6) 0.068(5) 0.054(4) 0.057(5)
C78 0.105(5) 0.125(6) 0.115(6) 0.053(5) 0.025(4) 0.035(4)
C79 0.127(6) 0.141(6) 0.130(5) 0.033(5) -0.003(5) 0.051(4)
C80 0.128(6) 0.129(6) 0.140(6) 0.068(5) 0.017(5) 0.034(4)
C81 0.113(6) 0.175(8) 0.109(5) 0.078(5) 0.029(4) 0.049(5)
C82 0.098(5) 0.163(7) 0.108(5) 0.036(5) 0.011(4) 0.039(4)
C83 0.092(5) 0.143(6) 0.128(5) 0.077(5) 0.022(4) 0.028(4)
C84 0.136(6) 0.173(7) 0.084(4) 0.061(4) 0.035(4) 0.082(5)
C85 0.188(10) 0.161(8) 0.174(8) 0.036(6) 0.029(6) 0.111(7)
C86 0.210(12) 0.197(10) 0.141(7) 0.042(7) -0.002(7) 0.129(8)
C87 0.205(13) 0.194(10) 0.201(10) 0.023(10) 0.000(9) 0.118(8)
C88 0.177(11) 0.156(9) 0.214(11) 0.027(8) -0.015(8) 0.058(7)
C89 0.185(10) 0.116(6) 0.203(9) 0.030(6) 0.000(7) 0.070(6)
C90 0.166(8) 0.115(5) 0.158(7) 0.017(5) 0.034(6) 0.086(5)
C91 0.119(3) 0.170(4) 0.101(3) -0.079(3) -0.038(2) 0.042(3)
C92 0.119(3) 0.170(4) 0.101(3) -0.079(3) -0.038(2) 0.042(3)
C93 0.119(3) 0.170(4) 0.101(3) -0.079(3) -0.038(2) 0.042(3)
C94 0.119(3) 0.170(4) 0.101(3) -0.079(3) -0.038(2) 0.042(3)
C95 0.119(3) 0.170(4) 0.101(3) -0.079(3) -0.038(2) 0.042(3)
C96 0.119(3) 0.170(4) 0.101(3) -0.079(3) -0.038(2) 0.042(3)

loop_
_atom_type_symbol
_atom_type_description
_atom_type_scat_dispersion_real
_atom_type_scat_dispersion_imag
_atom_type_scat_source
C C 0.0000 0.0000
;
International Tables for Crystallography
(Vol. C, Tables 4.2.6.8 and 6.1.1.4)
;
H H 0.0000 0.0000
;
International Tables for Crystallography
(Vol. C, Table 6.1.1.4)
;
O O 0.0000 0.0000
;
International Tables for Crystallography
(Vol. C, Tables 4.2.6.8 and 6.1.1.4)
;
Cl Cl 0.0000 0.0000
;
International Tables for Crystallography
(Vol. C, Tables 4.2.6.8 and 6.1.1.4)
;
N N 0.0000 0.0000
;
International Tables for Crystallography
(Vol. C, Tables 4.2.6.8 and 6.1.1.4)
;

loop_
_geom_angle_atom_site_label_1
_geom_angle_atom_site_label_2
_geom_angle_atom_site_label_3
_geom_angle
Cl1 Cl7 Cl2 156(2)
Cl1 Cl7 C74 65.8(11)
Cl2 Cl7 C74 99.2(14)
Cl1 Cl7 C73 107.2(14)
Cl2 Cl7 C73 57.1(9)
C74 Cl7 C73 42.4(6)
C78 Cl8 C73 51.6(5)
C78 Cl8 Cl2 117.2(10)
C73 Cl8 Cl2 66.0(9)
C37 O1 H1O 109.5
C44 O3 H3O 109.5
C51 O6 H6O 109.5
C58 O7 H7O 109.5
C65 O9 H9O 109.5
C72 O12 H12O 109.5
C91 N1 C95 125.6(14)
C91 N1 C96 117.6(13)
C95 N1 C96 116.6(11)
C94 N2 C92 119.0(17)
C94 N2 C93 125.2(19)
C92 N2 C93 115.7(17)
C2 C1 C30 178.2(3)
C1 C2 C3 175.2(3)
C4 C3 C8 119.3(2)
C4 C3 C2 120.1(2)
C8 C3 C2 120.5(2)
C3 C4 C5 122.1(2)
C3 C4 H4 119.0
C5 C4 H4 119.0
C4 C5 C6 118.7(2)
C4 C5 C31 117.4(2)
C6 C5 C31 123.8(2)
C7 C6 C5 119.2(2)
C7 C6 C38 116.9(2)
C5 C6 C38 123.9(2)
C6 C7 C8 122.2(2)
C6 C7 H7 118.9
C8 C7 H7 118.9
C7 C8 C3 118.5(2)
C7 C8 C9 121.0(2)
C3 C8 C9 120.5(2)
C10 C9 C8 177.3(4)
C9 C10 C11 178.9(4)
C12 C11 C10 179.4(4)
C11 C12 C13 177.5(3)
C14 C13 C18 119.1(2)
C14 C13 C12 120.8(2)
C18 C13 C12 120.1(2)
C13 C14 C15 122.7(2)
C13 C14 H14 118.7
C15 C14 H14 118.7
C14 C15 C16 118.2(2)
C14 C15 C45 117.6(2)
C16 C15 C45 124.2(2)
C17 C16 C15 119.2(2)
C17 C16 C52 117.6(2)
C15 C16 C52 123.2(2)
C16 C17 C18 122.4(2)
C16 C17 H17 118.8
C18 C17 H17 118.8
C17 C18 C13 118.4(2)
C17 C18 C19 120.4(2)
C13 C18 C19 121.2(2)
C20 C19 C18 177.9(3)
C19 C20 C21 179.4(4)
C22 C21 C20 179.3(3)
C21 C22 C23 177.4(3)
C24 C23 C28 118.4(2)
C24 C23 C22 120.4(2)
C28 C23 C22 121.2(2)
C25 C24 C23 122.3(2)
C25 C24 H24 118.9
C23 C24 H24 118.9
C24 C25 C26 119.0(2)
C24 C25 C59 116.9(2)
C26 C25 C59 124.0(2)
C27 C26 C25 118.9(2)
C27 C26 C66 117.6(2)
C25 C26 C66 123.4(2)
C26 C27 C28 122.0(2)
C26 C27 H27 119.0
C28 C27 H27 119.0
C27 C28 C23 119.4(2)
C27 C28 C29 121.3(2)
C23 C28 C29 119.2(2)
C30 C29 C28 176.0(3)
C29 C30 C1 178.9(3)
C36 C31 C32 119.7(3)
C36 C31 C5 120.4(3)
C32 C31 C5 119.9(3)
C33 C32 C31 120.0(3)
C33 C32 H32 120.0
C31 C32 H32 120.0
C34 C33 C32 120.0(3)
C34 C33 H33 120.0
C32 C33 H33 120.0
C33 C34 C35 120.2(3)
C33 C34 C37 120.6(3)
C35 C34 C37 119.2(3)
C36 C35 C34 120.5(3)
C36 C35 H35 119.7
C34 C35 H35 119.7
C35 C36 C31 119.5(3)
C35 C36 H36 120.3
C31 C36 H36 120.3
O2 C37 O1 124.0(3)
O2 C37 C34 119.2(3)
O1 C37 C34 116.8(3)
C39 C38 C43 118.9(3)
C39 C38 C6 122.0(3)
C43 C38 C6 119.0(2)
C38 C39 C40 120.5(3)
C38 C39 H39 119.8
C40 C39 H39 119.8
C41 C40 C39 120.2(3)
C41 C40 H40 119.9
C39 C40 H40 119.9
C42 C41 C40 120.2(3)
C42 C41 C44 117.7(3)
C40 C41 C44 122.1(3)
C41 C42 C43 119.4(3)
C41 C42 H42 120.3
C43 C42 H42 120.3
C38 C43 C42 120.8(3)
C38 C43 H43 119.6
C42 C43 H43 119.6
O4 C44 O3 124.1(3)
O4 C44 C41 123.2(4)
O3 C44 C41 112.7(3)
C50 C45 C46 118.8(2)
C50 C45 C15 122.1(2)
C46 C45 C15 119.1(2)
C45 C46 C47 120.8(3)
C45 C46 H46 119.6
C47 C46 H46 119.6
C48 C47 C46 120.2(3)
C48 C47 H47 119.9
C46 C47 H47 119.9
C47 C48 C49 119.7(2)
C47 C48 C51 119.0(3)
C49 C48 C51 121.2(3)
C50 C49 C48 119.3(3)
C50 C49 H49 120.4
C48 C49 H49 120.4
C45 C50 C49 121.2(3)
C45 C50 H50 119.4
C49 C50 H50 119.4
O5 C51 O6 123.5(3)
O5 C51 C48 120.2(3)
O6 C51 C48 116.3(3)
C53 C52 C57 118.6(2)
C53 C52 C16 121.3(3)
C57 C52 C16 120.1(2)
C54 C53 C52 120.9(3)
C54 C53 H53 119.5
C52 C53 H53 119.5
C55 C54 C53 120.0(3)
C55 C54 H54 120.0
C53 C54 H54 120.0
C54 C55 C56 120.1(2)
C54 C55 C58 119.6(3)
C56 C55 C58 120.3(3)
C57 C56 C55 119.6(3)
C57 C56 H56 120.2
C55 C56 H56 120.2
C56 C57 C52 120.8(3)
C56 C57 H57 119.6
C52 C57 H57 119.6
O8 C58 O7 124.6(3)
O8 C58 C55 118.7(3)
O7 C58 C55 116.7(3)
C64 C59 C60 118.8(2)
C64 C59 C25 119.2(2)
C60 C59 C25 122.0(2)
C61 C60 C59 120.1(3)
C61 C60 H60 120.0
C59 C60 H60 120.0
C60 C61 C62 120.9(3)
C60 C61 H61 119.6
C62 C61 H61 119.6
C61 C62 C63 119.5(3)
C61 C62 C65 120.1(3)
C63 C62 C65 120.4(3)
C62 C63 C64 119.6(3)
C62 C63 H63 120.2
C64 C63 H63 120.2
C59 C64 C63 121.2(3)
C59 C64 H64 119.4
C63 C64 H64 119.4
O10 C65 O9 123.6(3)
O10 C65 C62 122.9(3)
O9 C65 C62 113.5(3)
C67 C66 C71 118.9(2)
C67 C66 C26 120.0(2)
C71 C66 C26 121.1(2)
C68 C67 C66 121.2(3)
C68 C67 H67 119.4
C66 C67 H67 119.4
C67 C68 C69 119.5(3)
C67 C68 H68 120.3
C69 C68 H68 120.3
C70 C69 C68 119.6(2)
C70 C69 C72 119.5(3)
C68 C69 C72 121.0(3)
C71 C70 C69 120.4(3)
C71 C70 H70 119.8
C69 C70 H70 119.8
C70 C71 C66 120.4(3)
C70 C71 H71 119.8
C66 C71 H71 119.8
O11 C72 O12 122.9(3)
O11 C72 C69 118.6(3)
O12 C72 C69 118.5(3)
C78 C73 C74 117.5(7)
C78 C73 Cl8 61.2(9)
C74 C73 Cl8 173.0(8)
C78 C73 Cl2 121.0(6)
C74 C73 Cl2 121.5(5)
Cl8 C73 Cl2 60.3(8)
C78 C73 Cl7 172.0(10)
C74 C73 Cl7 64.1(10)
Cl8 C73 Cl7 116.2(13)
Cl2 C73 Cl7 57.9(10)
Cl8 Cl2 C73 53.8(4)
Cl8 Cl2 Cl7 116.7(7)
C73 Cl2 Cl7 64.9(7)
C73 C74 C75 124.9(6)
C73 C74 Cl1 120.0(5)
C75 C74 Cl1 114.9(5)
C73 C74 Cl7 73.5(11)
C75 C74 Cl7 160.2(14)
Cl1 C74 Cl7 47.8(9)
Cl7 Cl1 C74 66.4(9)
C76 C75 C74 114.9(7)
C76 C75 H75 122.5
C74 C75 H75 122.5
C75 C76 C77 118.3(7)
C75 C76 H76 120.9
C77 C76 H76 120.9
C78 C77 C76 117.9(7)
C78 C77 H77 121.0
C76 C77 H77 121.0
C77 C78 C73 126.3(9)
C77 C78 Cl8 165.4(11)
C73 C78 Cl8 67.2(9)
C77 C78 H78 116.9
C73 C78 H78 116.9
Cl8 C78 H78 50.1
C80 C79 C84 118.7(9)
C80 C79 Cl4 126.6(10)
C84 C79 Cl4 114.5(8)
C79 C80 C81 119.6(9)
C79 C80 Cl3 122.6(9)
C81 C80 Cl3 117.7(8)
C80 C81 C82 123.8(8)
C80 C81 H81 118.1
C82 C81 H81 118.1
C81 C82 C83 119.5(9)
C81 C82 H82 120.3
C83 C82 H82 120.3
C84 C83 C82 118.0(8)
C84 C83 H83 121.0
C82 C83 H83 121.0
C83 C84 C79 120.2(6)
C83 C84 H84 119.9
C79 C84 H84 119.9
C90 C85 C86 121.6(12)
C90 C85 Cl6 122.6(10)
C86 C85 Cl6 115.8(10)
C85 C86 C87 116.6(12)
C85 C86 Cl5 121.3(12)
C87 C86 Cl5 122.1(11)
C88 C87 C86 120.5(14)
C88 C87 H87 119.7
C86 C87 H87 119.7
C87 C88 C89 120.1(14)
C87 C88 H88 120.0
C89 C88 H88 120.0
C90 C89 C88 120.6(12)
C90 C89 H89 119.7
C88 C89 H89 119.7
C89 C90 C85 120.6(11)
C89 C90 H90 119.7
C85 C90 H90 119.7
O13 C91 N1 132.6(16)
O13 C91 H91 113.7
N1 C91 H91 113.7
N2 C92 H92A 109.5
N2 C92 H92B 109.5
H92A C92 H92B 109.5
N2 C92 H92C 109.5
H92A C92 H92C 109.5
H92B C92 H92C 109.5
N2 C93 H93A 109.5
N2 C93 H93B 109.5
H93A C93 H93B 109.5
N2 C93 H93C 109.5
H93A C93 H93C 109.5
H93B C93 H93C 109.5
O13 C94 N2 122.1(19)
O13 C94 H94 118.9
N2 C94 H94 118.9
N1 C95 H95A 109.5
N1 C95 H95B 109.5
H95A C95 H95B 109.5
N1 C95 H95C 109.5
H95A C95 H95C 109.5
H95B C95 H95C 109.5
N1 C96 H96A 109.5
N1 C96 H96B 109.5
H96A C96 H96B 109.5
N1 C96 H96C 109.5
H96A C96 H96C 109.5
H96B C96 H96C 109.5

loop_
_geom_bond_atom_site_label_1
_geom_bond_atom_site_label_2
_geom_bond_distance
Cl3 C80 1.710(10)
Cl4 C79 1.700(10)
Cl5 C86 1.733(13)
Cl6 C85 1.702(14)
Cl7 Cl1 1.43(3)
Cl7 Cl2 1.76(3)
Cl7 C74 1.77(2)
Cl7 C73 1.88(3)
Cl8 C78 1.464(15)
Cl8 C73 1.540(14)
Cl8 Cl2 1.66(2)
O1 C37 1.281(5)
O1 H1O 0.8200
O2 C37 1.251(5)
O3 C44 1.328(5)
O3 H3O 0.8200
O4 C44 1.215(5)
O5 C51 1.238(4)
O6 C51 1.285(4)
O6 H6O 0.8200
O7 C58 1.255(5)
O7 H7O 0.8200
O8 C58 1.253(5)
O9 C65 1.299(5)
O9 H9O 0.8200
O10 C65 1.204(5)
O11 C72 1.257(4)
O12 C72 1.276(4)
O12 H12O 0.8200
O13 C91 1.096(13)
O13 C94 1.173(15)
N1 C91 1.304(12)
N1 C95 1.380(16)
N1 C96 1.429(15)
N2 C94 1.312(15)
N2 C92 1.375(18)
N2 C93 1.414(16)
C1 C2 1.214(4)
C1 C30 1.352(4)
C2 C3 1.424(3)
C3 C4 1.399(3)
C3 C8 1.408(4)
C4 C5 1.398(3)
C4 H4 0.9300
C5 C6 1.412(4)
C5 C31 1.485(3)
C6 C7 1.392(3)
C6 C38 1.491(3)
C7 C8 1.405(3)
C7 H7 0.9300
C8 C9 1.426(4)
C9 C10 1.194(4)
C10 C11 1.369(4)
C11 C12 1.190(4)
C12 C13 1.431(3)
C13 C14 1.393(3)
C13 C18 1.412(3)
C14 C15 1.397(3)
C14 H14 0.9300
C15 C16 1.414(3)
C15 C45 1.485(3)
C16 C17 1.393(3)
C16 C52 1.492(3)
C17 C18 1.401(3)
C17 H17 0.9300
C18 C19 1.422(4)
C19 C20 1.195(4)
C20 C21 1.374(4)
C21 C22 1.212(4)
C22 C23 1.417(4)
C23 C24 1.398(3)
C23 C28 1.414(3)
C24 C25 1.397(3)
C24 H24 0.9300
C25 C26 1.415(3)
C25 C59 1.494(3)
C26 C27 1.390(3)
C26 C66 1.488(3)
C27 C28 1.400(3)
C27 H27 0.9300
C28 C29 1.426(3)
C29 C30 1.206(4)
C31 C36 1.393(5)
C31 C32 1.394(4)
C32 C33 1.389(4)
C32 H32 0.9300
C33 C34 1.371(5)
C33 H33 0.9300
C34 C35 1.386(5)
C34 C37 1.490(4)
C35 C36 1.383(4)
C35 H35 0.9300
C36 H36 0.9300
C38 C39 1.386(4)
C38 C43 1.389(4)
C39 C40 1.389(4)
C39 H39 0.9300
C40 C41 1.387(5)
C40 H40 0.9300
C41 C42 1.375(5)
C41 C44 1.493(4)
C42 C43 1.406(4)
C42 H42 0.9300
C43 H43 0.9300
C45 C50 1.386(4)
C45 C46 1.386(4)
C46 C47 1.390(4)
C46 H46 0.9300
C47 C48 1.382(4)
C47 H47 0.9300
C48 C49 1.401(4)
C48 C51 1.484(4)
C49 C50 1.391(4)
C49 H49 0.9300
C50 H50 0.9300
C52 C53 1.391(4)
C52 C57 1.392(4)
C53 C54 1.385(4)
C53 H53 0.9300
C54 C55 1.370(5)
C54 H54 0.9300
C55 C56 1.400(5)
C55 C58 1.494(4)
C56 C57 1.379(4)
C56 H56 0.9300
C57 H57 0.9300
C59 C64 1.373(4)
C59 C60 1.395(4)
C60 C61 1.378(4)
C60 H60 0.9300
C61 C62 1.379(5)
C61 H61 0.9300
C62 C63 1.383(5)
C62 C65 1.480(4)
C63 C64 1.391(4)
C63 H63 0.9300
C64 H64 0.9300
C66 C67 1.385(4)
C66 C71 1.395(4)
C67 C68 1.383(4)
C67 H67 0.9300
C68 C69 1.399(4)
C68 H68 0.9300
C69 C70 1.385(4)
C69 C72 1.480(4)
C70 C71 1.384(4)
C70 H70 0.9300
C71 H71 0.9300
C73 C78 1.310(9)
C73 C74 1.323(8)
C73 Cl2 1.744(7)
C74 C75 1.403(9)
C74 Cl1 1.756(7)
C75 C76 1.397(11)
C75 H75 0.9300
C76 C77 1.464(12)
C76 H76 0.9300
C77 C78 1.285(11)
C77 H77 0.9300
C78 H78 0.9300
C79 C80 1.332(12)
C79 C84 1.465(13)
C80 C81 1.340(13)
C81 C82 1.355(12)
C81 H81 0.9300
C82 C83 1.397(10)
C82 H82 0.9300
C83 C84 1.357(12)
C83 H83 0.9300
C84 H84 0.9300
C85 C90 1.379(12)
C85 C86 1.410(13)
C86 C87 1.445(14)
C87 C88 1.327(13)
C87 H87 0.9300
C88 C89 1.446(13)
C88 H88 0.9300
C89 C90 1.314(12)
C89 H89 0.9300
C90 H90 0.9300
C91 H91 0.9300
C92 H92A 0.9600
C92 H92B 0.9600
C92 H92C 0.9600
C93 H93A 0.9600
C93 H93B 0.9600
C93 H93C 0.9600
C94 H94 0.9300
C95 H95A 0.9600
C95 H95B 0.9600
C95 H95C 0.9600
C96 H96A 0.9600
C96 H96B 0.9600
C96 H96C 0.9600

loop_
_geom_hbond_atom_site_label_D
_geom_hbond_atom_site_label_H
_geom_hbond_atom_site_label_A
_geom_hbond_site_symmetry_A
_geom_hbond_distance_DA
_geom_hbond_distance_DH
_geom_hbond_distance_HA
_geom_hbond_angle_DHA
_geom_hbond_publ_flag
O1 H1O O8 1_654 2.622(5) 0.820 1.820 165.7 no
O3 H3O O10 1_444 2.671(3) 0.820 1.865 167.6 no
O6 H6O O11 1_345 2.603(3) 0.820 1.787 173.0 no
O7 H7O O2 1_456 2.588(4) 0.820 1.781 167.8 no
O9 H9O O13 . 2.516(6) 0.820 1.752 154.2 no
O12 H12O O5 1_765 2.639(3) 0.820 1.824 172.2 no

loop_
_geom_torsion_atom_site_label_1
_geom_torsion_atom_site_label_2
_geom_torsion_atom_site_label_3
_geom_torsion_atom_site_label_4
_geom_torsion
C8 C3 C4 C5 -0.3(5)
C2 C3 C4 C5 175.3(3)
C3 C4 C5 C6 0.3(5)
C3 C4 C5 C31 -176.9(3)
C4 C5 C6 C7 0.3(5)
C31 C5 C6 C7 177.3(3)
C4 C5 C6 C38 178.6(3)
C31 C5 C6 C38 -4.5(5)
C5 C6 C7 C8 -0.9(5)
C38 C6 C7 C8 -179.3(3)
C6 C7 C8 C3 0.8(5)
C6 C7 C8 C9 179.3(3)
C4 C3 C8 C7 -0.2(4)
C2 C3 C8 C7 -175.8(3)
C4 C3 C8 C9 -178.7(3)
C2 C3 C8 C9 5.7(4)
C18 C13 C14 C15 -0.9(4)
C12 C13 C14 C15 178.7(3)
C13 C14 C15 C16 -0.3(4)
C13 C14 C15 C45 180.0(3)
C14 C15 C16 C17 1.6(4)
C45 C15 C16 C17 -178.7(3)
C14 C15 C16 C52 -175.8(3)
C45 C15 C16 C52 3.9(4)
C15 C16 C17 C18 -1.7(4)
C52 C16 C17 C18 175.8(3)
C16 C17 C18 C13 0.5(5)
C16 C17 C18 C19 -178.9(3)
C14 C13 C18 C17 0.8(4)
C12 C13 C18 C17 -178.8(3)
C14 C13 C18 C19 -179.8(3)
C12 C13 C18 C19 0.6(4)
C28 C23 C24 C25 0.5(4)
C22 C23 C24 C25 -177.9(3)
C23 C24 C25 C26 -1.0(4)
C23 C24 C25 C59 178.4(3)
C24 C25 C26 C27 -0.1(4)
C59 C25 C26 C27 -179.5(3)
C24 C25 C26 C66 177.0(3)
C59 C25 C26 C66 -2.3(4)
C25 C26 C27 C28 1.7(4)
C66 C26 C27 C28 -175.6(2)
C26 C27 C28 C23 -2.1(4)
C26 C27 C28 C29 174.0(3)
C24 C23 C28 C27 1.0(4)
C22 C23 C28 C27 179.4(3)
C24 C23 C28 C29 -175.2(3)
C22 C23 C28 C29 3.2(4)
C4 C5 C31 C36 127.9(3)
C6 C5 C31 C36 -49.0(5)
C4 C5 C31 C32 -50.4(4)
C6 C5 C31 C32 132.7(3)
C36 C31 C32 C33 1.1(5)
C5 C31 C32 C33 179.4(3)
C31 C32 C33 C34 0.7(6)
C32 C33 C34 C35 -2.6(6)
C32 C33 C34 C37 177.8(4)
C33 C34 C35 C36 2.7(6)
C37 C34 C35 C36 -177.6(3)
C34 C35 C36 C31 -0.9(5)
C32 C31 C36 C35 -1.0(5)
C5 C31 C36 C35 -179.3(3)
C33 C34 C37 O2 180.0(4)
C35 C34 C37 O2 0.3(6)
C33 C34 C37 O1 -2.9(6)
C35 C34 C37 O1 177.5(4)
C7 C6 C38 C39 134.0(3)
C5 C6 C38 C39 -44.3(5)
C7 C6 C38 C43 -42.8(4)
C5 C6 C38 C43 138.9(3)
C43 C38 C39 C40 -0.6(5)
C6 C38 C39 C40 -177.4(3)
C38 C39 C40 C41 2.3(5)
C39 C40 C41 C42 -2.0(5)
C39 C40 C41 C44 176.7(3)
C40 C41 C42 C43 0.0(5)
C44 C41 C42 C43 -178.7(3)
C39 C38 C43 C42 -1.4(5)
C6 C38 C43 C42 175.5(3)
C41 C42 C43 C38 1.7(5)
C42 C41 C44 O4 10.4(6)
C40 C41 C44 O4 -168.3(4)
C42 C41 C44 O3 -169.0(3)
C40 C41 C44 O3 12.2(5)
C14 C15 C45 C50 -135.3(3)
C16 C15 C45 C50 45.0(4)
C14 C15 C45 C46 43.8(4)
C16 C15 C45 C46 -135.9(3)
C50 C45 C46 C47 -1.9(4)
C15 C45 C46 C47 179.0(3)
C45 C46 C47 C48 0.0(5)
C46 C47 C48 C49 1.4(4)
C46 C47 C48 C51 -176.4(3)
C47 C48 C49 C50 -0.8(4)
C51 C48 C49 C50 176.9(3)
C46 C45 C50 C49 2.5(4)
C15 C45 C50 C49 -178.5(2)
C48 C49 C50 C45 -1.1(4)
C47 C48 C51 O5 1.6(4)
C49 C48 C51 O5 -176.2(3)
C47 C48 C51 O6 -176.8(3)
C49 C48 C51 O6 5.5(4)
C17 C16 C52 C53 -129.2(3)
C15 C16 C52 C53 48.3(4)
C17 C16 C52 C57 48.9(4)
C15 C16 C52 C57 -133.7(3)
C57 C52 C53 C54 -1.1(5)
C16 C52 C53 C54 176.9(3)
C52 C53 C54 C55 -0.2(5)
C53 C54 C55 C56 1.8(6)
C53 C54 C55 C58 -179.4(4)
C54 C55 C56 C57 -2.0(6)
C58 C55 C56 C57 179.2(4)
C55 C56 C57 C52 0.6(6)
C53 C52 C57 C56 0.9(5)
C16 C52 C57 C56 -177.2(3)
C54 C55 C58 O8 -176.2(4)
C56 C55 C58 O8 2.6(6)
C54 C55 C58 O7 3.7(6)
C56 C55 C58 O7 -177.5(4)
C24 C25 C59 C64 -43.3(4)
C26 C25 C59 C64 136.1(3)
C24 C25 C59 C60 134.9(3)
C26 C25 C59 C60 -45.7(4)
C64 C59 C60 C61 -0.1(4)
C25 C59 C60 C61 -178.3(3)
C59 C60 C61 C62 -0.1(5)
C60 C61 C62 C63 0.6(5)
C60 C61 C62 C65 -177.9(3)
C61 C62 C63 C64 -0.8(6)
C65 C62 C63 C64 177.7(4)
C60 C59 C64 C63 -0.1(5)
C25 C59 C64 C63 178.1(3)
C62 C63 C64 C59 0.6(6)
C61 C62 C65 O10 6.2(7)
C63 C62 C65 O10 -172.3(5)
C61 C62 C65 O9 -173.1(4)
C63 C62 C65 O9 8.4(6)
C27 C26 C66 C67 -48.1(4)
C25 C26 C66 C67 134.8(3)
C27 C26 C66 C71 129.9(3)
C25 C26 C66 C71 -47.3(4)
C71 C66 C67 C68 -0.1(4)
C26 C66 C67 C68 177.9(3)
C66 C67 C68 C69 0.8(4)
C67 C68 C69 C70 -0.7(4)
C67 C68 C69 C72 179.6(3)
C68 C69 C70 C71 -0.1(4)
C72 C69 C70 C71 179.6(3)
C69 C70 C71 C66 0.8(4)
C67 C66 C71 C70 -0.7(4)
C26 C66 C71 C70 -178.7(2)
C70 C69 C72 O11 2.1(4)
C68 C69 C72 O11 -178.2(3)
C70 C69 C72 O12 -176.2(3)
C68 C69 C72 O12 3.5(4)
Cl2 Cl8 C73 C78 -172.8(7)
C78 Cl8 C73 Cl2 172.8(7)
C78 Cl8 C73 Cl7 -171.5(12)
Cl2 Cl8 C73 Cl7 15.7(12)
Cl1 Cl7 C73 C74 12.4(14)
Cl2 Cl7 C73 C74 171.6(11)
Cl1 Cl7 C73 Cl8 -175.4(13)
Cl2 Cl7 C73 Cl8 -16.2(11)
C74 Cl7 C73 Cl8 172.2(9)
Cl1 Cl7 C73 Cl2 -159(2)
C74 Cl7 C73 Cl2 -171.6(11)
C78 Cl8 Cl2 C73 -6.4(6)
C78 Cl8 Cl2 Cl7 -23.3(14)
C73 Cl8 Cl2 Cl7 -16.9(12)
C78 C73 Cl2 Cl8 7.4(7)
C74 C73 Cl2 Cl8 -172.1(9)
Cl7 C73 Cl2 Cl8 -163.3(11)
C78 C73 Cl2 Cl7 170.7(12)
C74 C73 Cl2 Cl7 -8.9(11)
Cl8 C73 Cl2 Cl7 163.3(11)
Cl1 Cl7 Cl2 Cl8 70(4)
C74 Cl7 Cl2 Cl8 20.8(16)
C73 Cl7 Cl2 Cl8 15.0(10)
Cl1 Cl7 Cl2 C73 55(3)
C74 Cl7 Cl2 C73 5.7(7)
C78 C73 C74 C75 0.8(12)
Cl2 C73 C74 C75 -179.6(6)
Cl7 C73 C74 C75 172.1(13)
C78 C73 C74 Cl1 177.7(6)
Cl2 C73 C74 Cl1 -2.7(9)
Cl7 C73 C74 Cl1 -11.1(11)
C78 C73 C74 Cl7 -171.2(12)
Cl2 C73 C74 Cl7 8.3(11)
Cl1 Cl7 C74 C73 -167.0(14)
Cl2 Cl7 C74 C73 -7.1(8)
Cl1 Cl7 C74 C75 33(3)
Cl2 Cl7 C74 C75 -168(2)
C73 Cl7 C74 C75 -160(3)
Cl2 Cl7 C74 Cl1 160(2)
C73 Cl7 C74 Cl1 167.0(14)
Cl2 Cl7 Cl1 C74 -55(3)
C73 Cl7 Cl1 C74 -9.1(9)
C73 C74 Cl1 Cl7 14.4(16)
C75 C74 Cl1 Cl7 -168.4(16)
C73 C74 C75 C76 2.3(12)
Cl1 C74 C75 C76 -174.7(6)
Cl7 C74 C75 C76 159(2)
C74 C75 C76 C77 -4.8(11)
C75 C76 C77 C78 4.5(10)
C76 C77 C78 C73 -1.4(11)
C76 C77 C78 Cl8 -157(3)
C74 C73 C78 C77 -1.3(11)
Cl8 C73 C78 C77 -173.5(10)
Cl2 C73 C78 C77 179.1(6)
C74 C73 C78 Cl8 172.2(9)
Cl2 C73 C78 Cl8 -7.3(7)
C73 Cl8 C78 C77 159(3)
Cl2 Cl8 C78 C77 166(3)
Cl2 Cl8 C78 C73 7.4(7)
C84 C79 C80 C81 -4.5(12)
Cl4 C79 C80 C81 -177.9(7)
C84 C79 C80 Cl3 178.1(6)
Cl4 C79 C80 Cl3 4.7(12)
C79 C80 C81 C82 3.0(14)
Cl3 C80 C81 C82 -179.4(7)
C80 C81 C82 C83 -0.4(13)
C81 C82 C83 C84 -0.5(12)
C82 C83 C84 C79 -1.1(11)
C80 C79 C84 C83 3.6(12)
Cl4 C79 C84 C83 177.8(6)
C90 C85 C86 C87 1.2(14)
Cl6 C85 C86 C87 179.1(9)
C90 C85 C86 Cl5 179.4(7)
Cl6 C85 C86 Cl5 -2.7(11)
C85 C86 C87 C88 -2.8(18)
Cl5 C86 C87 C88 179.0(9)
C86 C87 C88 C89 3.3(19)
C87 C88 C89 C90 -2.2(17)
C88 C89 C90 C85 0.7(15)
C86 C85 C90 C89 -0.2(14)
Cl6 C85 C90 C89 -178.0(8)
C95 N1 C91 O13 -6(3)
C96 N1 C91 O13 179.5(15)
C92 N2 C94 O13 -1(3)
C93 N2 C94 O13 179.9(19)

loop_
_platon_squeeze_void_nr
_platon_squeeze_void_average_x
_platon_squeeze_void_average_y
_platon_squeeze_void_average_z
_platon_squeeze_void_volume
_platon_squeeze_void_count_electrons
_platon_squeeze_void_content
1 0.000 0.000 0.000 1196 169 ' '
